data_7207458
loop_
_publ_author_name
'Li, Chuanqiang'
'Qiu, Wenge'
'Shi, Wei'
'Song, Haibin'
'Bai, Guangmei'
'He, Hong'
'Li, Jian'
'Zaworotko, Michael J.'

_publ_section_title
;
 A pcu-type metal--organic framework based on covalently quadruple
 cross-linked supramolecular building blocks (SBBs): structure and
 adsorption properties
;
_journal_issue 6
_journal_name_full CrystEngComm
_journal_page_first 1929
_journal_paper_doi 10.1039/c2ce06384k
_journal_volume 14
_journal_year 2012
_chemical_formula_sum 'C54 H41 Cu6 N O36'
_chemical_formula_weight 1661.2
_chemical_name_systematic
;
?
;
_space_group_IT_number 124
_symmetry_cell_setting tetragonal
_symmetry_space_group_name_Hall '-P 4 2c'
_symmetry_space_group_name_H-M 'P 4/m c c'
_atom_sites_solution_hydrogens geom
_atom_sites_solution_primary direct
_atom_sites_solution_secondary difmap
_audit_creation_method SHELXL-97
_cell_angle_alpha 90.00
_cell_angle_beta 90.00
_cell_angle_gamma 90.00
_cell_formula_units_Z 8
_cell_length_a 23.5670(6)
_cell_length_b 23.5670(6)
_cell_length_c 46.997(2)
_cell_measurement_reflns_used 10243
_cell_measurement_temperature 123(0)
_cell_measurement_theta_max 29.2986
_cell_measurement_theta_min 2.4828
_cell_volume 26102.3(15)
_computing_structure_refinement 'SHELXL-97 (Sheldrick, 1997)'
_computing_structure_solution 'SHELXS-97 (Sheldrick, 1990)'
_diffrn_ambient_temperature 123(0)
_diffrn_measured_fraction_theta_full 0.999
_diffrn_measured_fraction_theta_max 0.999
_diffrn_measurement_device_type 'SuperNova, Single source at offset), Eos'
_diffrn_measurement_method '\w scans'
_diffrn_radiation_monochromator mirror
_diffrn_radiation_source 'SuperNova (Mo) X-ray Source''
_diffrn_radiation_type MoK\a
_diffrn_radiation_wavelength 0.71073
_diffrn_reflns_av_R_equivalents 0.0589
_diffrn_reflns_av_sigmaI/netI 0.0733
_diffrn_reflns_limit_h_max 25
_diffrn_reflns_limit_h_min -24
_diffrn_reflns_limit_k_max 16
_diffrn_reflns_limit_k_min -28
_diffrn_reflns_limit_l_max 55
_diffrn_reflns_limit_l_min -34
_diffrn_reflns_number 50904
_diffrn_reflns_theta_full 25.01
_diffrn_reflns_theta_max 25.01
_diffrn_reflns_theta_min 2.59
_diffrn_standards_decay_% 0
_diffrn_standards_interval_count 0
_diffrn_standards_interval_time 0
_diffrn_standards_number 0
_exptl_absorpt_coefficient_mu 1.025
_exptl_absorpt_correction_T_max 1.00000
_exptl_absorpt_correction_T_min 0.80173
_exptl_absorpt_correction_type multi-scan
_exptl_absorpt_process_details
;
CrysAlisPro, Oxford Diffraction Ltd.,
Version 1.171.34.44 (release 25-10-2010 CrysAlis171 .NET)
(compiled Oct 25 2010,18:11:34)
Empirical absorption correction using spherical harmonics,
implemented in SCALE3 ABSPACK scaling algorithm.
;
_exptl_crystal_colour blue
_exptl_crystal_density_diffrn 0.835
_exptl_crystal_density_method 'not measured'
_exptl_crystal_description block
_exptl_crystal_F_000 8002
_exptl_crystal_size_max 0.2
_exptl_crystal_size_mid 0.2
_exptl_crystal_size_min 0.2
_refine_diff_density_max 1.179
_refine_diff_density_min -0.539
_refine_diff_density_rms 0.091
_refine_ls_extinction_method none
_refine_ls_goodness_of_fit_ref 0.537
_refine_ls_hydrogen_treatment mixed
_refine_ls_matrix_type full
_refine_ls_number_parameters 444
_refine_ls_number_reflns 11668
_refine_ls_number_restraints 44
_refine_ls_restrained_S_all 0.541
_refine_ls_R_factor_all 0.0768
_refine_ls_R_factor_gt 0.0550
_refine_ls_shift/su_max 0.002
_refine_ls_shift/su_mean 0.000
_refine_ls_structure_factor_coef Fsqd
_refine_ls_weighting_details 'calc w=1/[\s^2^(Fo^2^)+(0.1801P)^2^+127.8959P] where P=(Fo^2^+2Fc^2^)/3'
_refine_ls_weighting_scheme calc
_refine_ls_wR_factor_gt 0.1588
_refine_ls_wR_factor_ref 0.1686
_reflns_number_gt 7278
_reflns_number_total 11668
_reflns_threshold_expression >2sigma(I)
_cod_data_source_file c2ce06384k.txt
_cod_data_source_block p110416d
_cod_original_sg_symbol_H-M P4/mcc
_cod_original_formula_sum 'C54 H41 Cu6 N1 O36'
_cod_database_code 7207458

loop_
_symmetry_equiv_pos_as_xyz
'x, y, z'
'-y, x, z'
'-x, -y, z'
'y, -x, z'
'x, -y, -z+1/2'
'y, x, -z+1/2'
'-x, y, -z+1/2'
'-y, -x, -z+1/2'
'-x, -y, -z'
'y, -x, -z'
'x, y, -z'
'-y, x, -z'
'-x, y, z-1/2'
'-y, -x, z-1/2'
'x, -y, z-1/2'
'y, x, z-1/2'

loop_
_atom_site_label
_atom_site_type_symbol
_atom_site_fract_x
_atom_site_fract_y
_atom_site_fract_z
_atom_site_U_iso_or_equiv
_atom_site_adp_type
_atom_site_occupancy
_atom_site_symmetry_multiplicity
_atom_site_calc_flag
_atom_site_refinement_flags
_atom_site_disorder_assembly
_atom_site_disorder_group
Cu1 Cu 0.31541(2) 1.03936(2) 0.840952(10) 0.02754(14) Uani 1 1 d . . .
Cu2 Cu 0.23727(2) 1.03039(2) 0.881111(11) 0.03110(15) Uani 1 1 d . . .
Cu3 Cu 0.78673(3) 0.73627(3) 1.0000 0.03232(19) Uani 1 2 d S . .
Cu4 Cu 0.71693(3) 0.64881(3) 1.0000 0.02720(18) Uani 1 2 d S . .
C1 C 0.67628(19) 0.88577(17) 0.88736(10) 0.0359(10) Uani 1 1 d . . .
C2 C 0.65134(18) 0.83700(18) 0.90327(10) 0.0372(10) Uani 1 1 d . . .
C3 C 0.67989(19) 0.81328(17) 0.92570(9) 0.0367(10) Uani 1 1 d . . .
H3 H 0.7143 0.8287 0.9316 0.044 Uiso 1 1 calc R . .
C4 C 0.65768(18) 0.76641(17) 0.93968(10) 0.0370(10) Uani 1 1 d . . .
C5 C 0.69176(19) 0.73762(19) 0.96240(9) 0.0374(10) Uani 1 1 d . . .
C6 C 0.60517(19) 0.74581(19) 0.93213(11) 0.0431(11) Uani 1 1 d . . .
H6 H 0.5898 0.7149 0.9418 0.052 Uiso 1 1 calc R . .
C7 C 0.57488(18) 0.77130(17) 0.90999(11) 0.0388(11) Uani 1 1 d . . .
C8 C 0.59816(19) 0.81582(18) 0.89505(10) 0.0413(11) Uani 1 1 d . . .
H8 H 0.5789 0.8317 0.8797 0.050 Uiso 1 1 calc R . .
C9 C 0.4946(2) 0.7636(2) 0.87936(11) 0.0494(12) Uani 1 1 d . A .
H9A H 0.5197 0.7550 0.8636 0.059 Uiso 1 1 calc R . .
H9B H 0.4610 0.7403 0.8773 0.059 Uiso 1 1 calc R . .
C10 C 0.33227(18) 0.95982(16) 0.88607(10) 0.0327(10) Uani 1 1 d . . .
C11 C 0.36301(17) 0.90983(17) 0.89878(9) 0.0331(10) Uani 1 1 d . A .
C12 C 0.40851(17) 0.88704(18) 0.88410(10) 0.0356(10) Uani 1 1 d . . .
H12 H 0.4212 0.9044 0.8675 0.043 Uiso 1 1 calc R A .
C13 C 0.43482(17) 0.83914(18) 0.89383(9) 0.0350(10) Uani 1 1 d . A .
C14 C 0.41713(18) 0.81352(19) 0.91907(10) 0.0386(11) Uani 1 1 d . . .
H14 H 0.4355 0.7815 0.9260 0.046 Uiso 1 1 calc R A .
C15 C 0.37127(18) 0.83713(18) 0.93361(10) 0.0363(10) Uani 1 1 d . A .
C16 C 0.34967(18) 0.80815(18) 0.96021(9) 0.0348(10) Uani 1 1 d . . .
C17 C 0.34454(19) 0.88518(17) 0.92351(9) 0.0341(10) Uani 1 1 d . . .
H17 H 0.3142 0.9008 0.9334 0.041 Uiso 1 1 calc R A .
C18 C 0.23260(19) 0.95335(18) 0.83498(9) 0.0356(10) Uani 1 1 d . . .
C19 C 0.21204(17) 0.89994(18) 0.82106(9) 0.0338(10) Uani 1 1 d . A .
C20 C 0.23773(18) 0.88020(18) 0.79654(9) 0.0357(10) Uani 1 1 d . . .
H20 H 0.2662 0.9015 0.7879 0.043 Uiso 1 1 calc R A .
C21 C 0.22139(18) 0.82938(19) 0.78494(10) 0.0380(10) Uani 1 1 d . A .
C22 C 0.17924(18) 0.79732(19) 0.79758(9) 0.0369(10) Uani 1 1 d . . .
H22 H 0.1685 0.7627 0.7898 0.044 Uiso 1 1 calc R A .
C24 C 0.16916(19) 0.86860(19) 0.83354(10) 0.0401(11) Uani 1 1 d . . .
H24 H 0.1511 0.8822 0.8498 0.048 Uiso 1 1 calc R A .
C23 C 0.15316(18) 0.81744(18) 0.82207(9) 0.0363(10) Uani 1 1 d . A .
C25 C 0.10770(19) 0.78286(19) 0.83597(10) 0.0388(10) Uani 1 1 d . . .
C26 C 0.2416(2) 0.7584(2) 0.7500 0.0442(16) Uani 1 2 d S A .
H26A H 0.2690 0.7514 0.7350 0.053 Uiso 0.50 1 calc PR . .
H26B H 0.2486 0.7310 0.7650 0.053 Uiso 0.50 1 calc PR . .
O1 O 0.65076(12) 0.90258(12) 0.86581(6) 0.0362(7) Uani 1 1 d . . .
O2 O 0.72201(13) 0.90524(13) 0.89714(7) 0.0444(8) Uani 1 1 d . . .
O3 O 0.73507(14) 0.76375(14) 0.97079(7) 0.0487(8) Uani 1 1 d . . .
O4 O 0.67457(12) 0.69065(12) 0.97147(6) 0.0370(7) Uani 1 1 d . . .
O5 O 0.35120(12) 0.97965(12) 0.86324(6) 0.0366(7) Uani 1 1 d . A .
O6 O 0.29007(13) 0.97797(13) 0.89959(7) 0.0435(8) Uani 1 1 d . A .
O7 O 0.37796(13) 0.76759(12) 0.96934(6) 0.0385(7) Uani 1 1 d . A .
O8 O 0.30519(14) 0.82752(13) 0.97016(7) 0.0448(8) Uani 1 1 d . A .
O9 O 0.52244(13) 0.74839(13) 0.90522(8) 0.0474(8) Uani 1 1 d . . .
O10 O 0.47907(13) 0.81972(14) 0.87778(7) 0.0451(8) Uani 1 1 d . . .
O11 O 0.27091(12) 0.98048(12) 0.82248(6) 0.0375(7) Uani 1 1 d . A .
O12 O 0.21043(14) 0.96650(13) 0.85820(7) 0.0444(8) Uani 1 1 d . A .
O13 O 0.09775(12) 0.73471(12) 0.82544(6) 0.0365(7) Uani 1 1 d . A .
O14 O 0.08340(13) 0.80433(13) 0.85695(7) 0.0449(8) Uani 1 1 d . A .
O15 O 0.25063(13) 0.81385(13) 0.76103(6) 0.0411(8) Uani 1 1 d . . .
O16 O 0.37875(17) 1.04511(17) 0.80933(8) 0.0736(12) Uani 1 1 d . . .
O20 O 0.6679(2) 0.5735(2) 1.0000 0.0721(17) Uani 1 2 d S . .
O21 O 0.8412(3) 0.8089(3) 1.0000 0.092(3) Uani 0.75 2 d SPU . .
O17 O 0.17296(19) 1.0333(2) 0.91338(10) 0.0936(15) Uani 1 1 d DU A 1
N4 N 0.1212(4) 1.1194(4) 0.9317(2) 0.126(3) Uani 0.50 1 d PDU A 1
C36 C 0.1619(7) 1.0878(4) 0.9150(4) 0.126(3) Uani 0.50 1 d PDU A 1
C37 C 0.1071(7) 1.1768(5) 0.9267(4) 0.126(3) Uani 0.50 1 d PDU A 1
C38 C 0.0927(7) 1.0890(6) 0.9557(3) 0.126(3) Uani 0.50 1 d PDU A 1

loop_
_atom_site_aniso_label
_atom_site_aniso_U_11
_atom_site_aniso_U_22
_atom_site_aniso_U_33
_atom_site_aniso_U_23
_atom_site_aniso_U_13
_atom_site_aniso_U_12
Cu1 0.0285(3) 0.0252(3) 0.0289(3) 0.0012(2) 0.0023(2) 0.00172(19)
Cu2 0.0327(3) 0.0273(3) 0.0332(3) 0.0015(2) 0.0057(2) 0.0017(2)
Cu3 0.0339(4) 0.0295(4) 0.0336(4) 0.000 0.000 -0.0071(3)
Cu4 0.0286(4) 0.0250(3) 0.0280(4) 0.000 0.000 -0.0031(3)
C1 0.040(2) 0.026(2) 0.042(3) 0.002(2) 0.000(2) 0.0092(19)
C2 0.039(2) 0.031(2) 0.041(3) 0.002(2) 0.004(2) 0.0043(19)
C3 0.037(2) 0.030(2) 0.043(3) 0.005(2) 0.001(2) 0.0007(18)
C4 0.039(2) 0.031(2) 0.041(3) 0.010(2) 0.002(2) 0.0061(19)
C5 0.042(3) 0.042(3) 0.028(2) 0.004(2) 0.004(2) 0.002(2)
C6 0.042(3) 0.033(2) 0.055(3) 0.012(2) -0.005(2) 0.002(2)
C7 0.033(2) 0.030(2) 0.053(3) 0.008(2) -0.002(2) 0.0057(18)
C8 0.042(3) 0.034(2) 0.048(3) 0.010(2) 0.007(2) 0.006(2)
C9 0.043(3) 0.046(3) 0.059(3) 0.001(3) -0.008(3) 0.010(2)
C10 0.035(2) 0.024(2) 0.039(3) 0.007(2) -0.006(2) 0.0024(17)
C11 0.029(2) 0.031(2) 0.039(2) 0.008(2) -0.011(2) -0.0051(17)
C12 0.030(2) 0.038(2) 0.039(2) 0.011(2) -0.004(2) -0.0045(18)
C13 0.028(2) 0.040(2) 0.037(2) 0.007(2) -0.005(2) -0.0014(19)
C14 0.036(2) 0.036(2) 0.043(3) 0.011(2) -0.007(2) 0.0007(19)
C15 0.035(2) 0.035(2) 0.039(3) 0.003(2) -0.009(2) -0.0028(19)
C16 0.038(2) 0.037(2) 0.029(2) 0.012(2) -0.012(2) -0.008(2)
C17 0.042(2) 0.029(2) 0.031(2) 0.0054(19) -0.004(2) -0.0026(19)
C18 0.039(2) 0.035(2) 0.033(2) 0.005(2) -0.004(2) -0.0066(19)
C19 0.033(2) 0.035(2) 0.033(2) 0.008(2) -0.005(2) -0.0076(18)
C20 0.038(2) 0.037(2) 0.033(2) 0.006(2) -0.006(2) -0.0117(19)
C21 0.035(2) 0.045(3) 0.035(2) 0.003(2) -0.006(2) -0.0081(19)
C22 0.036(2) 0.040(2) 0.034(2) -0.001(2) -0.006(2) -0.0102(19)
C24 0.041(2) 0.041(3) 0.038(3) -0.001(2) 0.001(2) -0.008(2)
C23 0.035(2) 0.040(2) 0.034(2) 0.008(2) -0.005(2) -0.0057(19)
C25 0.035(2) 0.042(3) 0.040(3) -0.001(2) 0.000(2) -0.006(2)
C26 0.042(2) 0.042(2) 0.048(4) 0.000(2) 0.000(2) -0.008(3)
O1 0.0354(16) 0.0370(16) 0.0363(17) 0.0085(14) 0.0010(14) 0.0006(13)
O2 0.0436(18) 0.0405(17) 0.049(2) 0.0143(16) -0.0096(16) -0.0049(14)
O3 0.0474(19) 0.0465(19) 0.052(2) 0.0203(17) -0.0038(17) -0.0094(16)
O4 0.0397(17) 0.0358(16) 0.0356(17) 0.0070(14) 0.0002(14) 0.0009(13)
O5 0.0366(16) 0.0336(15) 0.0395(17) 0.0082(14) -0.0033(14) 0.0033(12)
O6 0.0451(19) 0.0428(18) 0.0428(18) 0.0089(15) 0.0033(16) 0.0088(15)
O7 0.0403(17) 0.0379(16) 0.0371(17) 0.0136(14) -0.0033(14) -0.0003(14)
O8 0.0475(19) 0.0427(18) 0.0441(19) 0.0152(15) 0.0096(16) 0.0100(15)
O9 0.0361(17) 0.0413(18) 0.065(2) 0.0187(17) -0.0078(16) 0.0033(14)
O10 0.0375(17) 0.0514(19) 0.0465(19) 0.0170(16) 0.0009(15) 0.0104(14)
O11 0.0366(16) 0.0341(16) 0.0417(18) 0.0031(14) 0.0003(14) -0.0066(13)
O12 0.0487(19) 0.0369(17) 0.048(2) 0.0017(15) 0.0032(17) -0.0110(14)
O13 0.0379(16) 0.0400(17) 0.0316(16) -0.0010(14) 0.0038(14) -0.0098(13)
O14 0.0499(19) 0.0404(17) 0.0445(19) -0.0037(16) 0.0108(16) -0.0167(15)
O15 0.0428(17) 0.0496(19) 0.0307(16) -0.0066(15) 0.0023(14) -0.0163(15)
O16 0.085(3) 0.070(2) 0.066(3) -0.006(2) 0.046(2) -0.011(2)
O20 0.047(3) 0.034(3) 0.135(5) 0.000 0.000 -0.010(2)
O21 0.050(4) 0.042(4) 0.186(9) 0.000 0.000 -0.031(3)
O17 0.070(3) 0.140(4) 0.070(3) 0.007(3) 0.029(2) 0.003(3)
N4 0.121(5) 0.124(5) 0.133(5) 0.012(5) 0.030(4) -0.003(4)
C36 0.121(5) 0.124(5) 0.133(5) 0.012(5) 0.030(4) -0.003(4)
C37 0.121(5) 0.124(5) 0.133(5) 0.012(5) 0.030(4) -0.003(4)
C38 0.121(5) 0.124(5) 0.133(5) 0.012(5) 0.030(4) -0.003(4)

loop_
_atom_type_symbol
_atom_type_description
_atom_type_scat_dispersion_real
_atom_type_scat_dispersion_imag
_atom_type_scat_source
C C 0.0033 0.0016 'International Tables Vol C Tables 4.2.6.8 and 6.1.1.4'
H H 0.0000 0.0000 'International Tables Vol C Tables 4.2.6.8 and 6.1.1.4'
Cu Cu 0.3201 1.2651 'International Tables Vol C Tables 4.2.6.8 and 6.1.1.4'
N N 0.0061 0.0033 'International Tables Vol C Tables 4.2.6.8 and 6.1.1.4'
O O 0.0106 0.0060 'International Tables Vol C Tables 4.2.6.8 and 6.1.1.4'

loop_
_geom_angle_atom_site_label_1
_geom_angle_atom_site_label_2
_geom_angle_atom_site_label_3
_geom_angle
_geom_angle_site_symmetry_1
_geom_angle_site_symmetry_3
O11 Cu1 O5 87.60(12) . .
O11 Cu1 O13 90.57(13) . 2_665
O5 Cu1 O13 166.30(13) . 2_665
O11 Cu1 O1 168.52(13) . 3_675
O5 Cu1 O1 90.44(12) . 3_675
O13 Cu1 O1 88.65(12) 2_665 3_675
O11 Cu1 O16 96.49(14) . .
O5 Cu1 O16 96.83(15) . .
O13 Cu1 O16 96.87(15) 2_665 .
O1 Cu1 O16 94.97(14) 3_675 .
O11 Cu1 Cu2 83.45(9) . .
O5 Cu1 Cu2 81.95(9) . .
O13 Cu1 Cu2 84.35(9) 2_665 .
O1 Cu1 Cu2 85.07(9) 3_675 .
O16 Cu1 Cu2 178.78(13) . .
O2 Cu2 O14 88.50(14) 3_675 2_665
O2 Cu2 O12 166.46(14) 3_675 .
O14 Cu2 O12 90.58(14) 2_665 .
O2 Cu2 O6 90.38(14) 3_675 .
O14 Cu2 O6 168.97(14) 2_665 .
O12 Cu2 O6 87.94(13) . .
O2 Cu2 O17 92.84(17) 3_675 .
O14 Cu2 O17 92.06(17) 2_665 .
O12 Cu2 O17 100.70(18) . .
O6 Cu2 O17 98.96(17) . .
O2 Cu2 Cu1 82.56(9) 3_675 .
O14 Cu2 Cu1 83.30(9) 2_665 .
O12 Cu2 Cu1 83.91(10) . .
O6 Cu2 Cu1 85.67(9) . .
O17 Cu2 Cu1 173.53(15) . .
O3 Cu3 O3 89.7(2) . 11_557
O3 Cu3 O8 88.17(14) . 4_565
O3 Cu3 O8 167.71(14) 11_557 4_565
O3 Cu3 O8 167.71(14) . 10_567
O3 Cu3 O8 88.16(14) 11_557 10_567
O8 Cu3 O8 91.3(2) 4_565 10_567
O3 Cu3 O21 96.28(18) . .
O3 Cu3 O21 96.28(18) 11_557 .
O8 Cu3 O21 95.98(18) 4_565 .
O8 Cu3 O21 95.98(18) 10_567 .
O3 Cu3 Cu4 82.52(10) . .
O3 Cu3 Cu4 82.52(10) 11_557 .
O8 Cu3 Cu4 85.20(9) 4_565 .
O8 Cu3 Cu4 85.20(9) 10_567 .
O21 Cu3 Cu4 178.3(2) . .
O4 Cu4 O4 87.40(17) . 11_557
O4 Cu4 O7 167.79(13) . 10_567
O4 Cu4 O7 88.23(12) 11_557 10_567
O4 Cu4 O7 88.23(12) . 4_565
O4 Cu4 O7 167.79(13) 11_557 4_565
O7 Cu4 O7 93.73(18) 10_567 4_565
O4 Cu4 O20 98.36(13) . .
O4 Cu4 O20 98.36(13) 11_557 .
O7 Cu4 O20 93.55(13) 10_567 .
O7 Cu4 O20 93.55(13) 4_565 .
O4 Cu4 Cu3 85.63(9) . .
O4 Cu4 Cu3 85.62(9) 11_557 .
O7 Cu4 Cu3 82.68(9) 10_567 .
O7 Cu4 Cu3 82.68(9) 4_565 .
O20 Cu4 Cu3 174.46(14) . .
O1 C1 O2 126.6(4) . .
O1 C1 C2 117.6(4) . .
O2 C1 C2 115.8(4) . .
C3 C2 C8 120.4(4) . .
C3 C2 C1 120.4(4) . .
C8 C2 C1 119.2(4) . .
C2 C3 C4 120.3(4) . .
C2 C3 H3 119.9 . .
C4 C3 H3 119.9 . .
C6 C4 C3 119.9(4) . .
C6 C4 C5 120.4(4) . .
C3 C4 C5 119.7(4) . .
O4 C5 O3 126.1(4) . .
O4 C5 C4 118.0(4) . .
O3 C5 C4 116.0(4) . .
C4 C6 C7 120.0(4) . .
C4 C6 H6 120.0 . .
C7 C6 H6 120.0 . .
O9 C7 C8 125.3(4) . .
O9 C7 C6 114.5(4) . .
C8 C7 C6 120.2(4) . .
C7 C8 C2 119.1(4) . .
C7 C8 H8 120.4 . .
C2 C8 H8 120.4 . .
O10 C9 O9 114.2(4) . .
O10 C9 H9A 108.7 . .
O9 C9 H9A 108.7 . .
O10 C9 H9B 108.7 . .
O9 C9 H9B 108.7 . .
H9A C9 H9B 107.6 . .
O5 C10 O6 126.1(4) . .
O5 C10 C11 117.4(4) . .
O6 C10 C11 116.5(4) . .
C17 C11 C12 120.3(4) . .
C17 C11 C10 121.0(4) . .
C12 C11 C10 118.6(4) . .
C13 C12 C11 120.4(4) . .
C13 C12 H12 119.8 . .
C11 C12 H12 119.8 . .
O10 C13 C12 116.0(4) . .
O10 C13 C14 123.5(4) . .
C12 C13 C14 120.4(4) . .
C15 C14 C13 118.4(4) . .
C15 C14 H14 120.8 . .
C13 C14 H14 120.8 . .
C17 C15 C14 120.8(4) . .
C17 C15 C16 120.1(4) . .
C14 C15 C16 119.1(4) . .
O8 C16 O7 127.5(4) . .
O8 C16 C15 115.6(4) . .
O7 C16 C15 116.9(4) . .
C11 C17 C15 119.6(4) . .
C11 C17 H17 120.2 . .
C15 C17 H17 120.2 . .
O12 C18 O11 125.8(4) . .
O12 C18 C19 117.0(4) . .
O11 C18 C19 117.2(4) . .
C24 C19 C20 119.6(4) . .
C24 C19 C18 120.0(4) . .
C20 C19 C18 120.3(4) . .
C21 C20 C19 120.2(4) . .
C21 C20 H20 119.9 . .
C19 C20 H20 119.9 . .
O15 C21 C20 114.8(4) . .
O15 C21 C22 124.7(4) . .
C20 C21 C22 120.6(4) . .
C21 C22 C23 119.2(4) . .
C21 C22 H22 120.4 . .
C23 C22 H22 120.4 . .
C23 C24 C19 120.2(4) . .
C23 C24 H24 119.9 . .
C19 C24 H24 119.9 . .
C24 C23 C22 120.2(4) . .
C24 C23 C25 120.2(4) . .
C22 C23 C25 119.5(4) . .
O14 C25 O13 126.2(4) . .
O14 C25 C23 116.9(4) . .
O13 C25 C23 116.9(4) . .
O15 C26 O15 114.0(5) 8_666 .
O15 C26 H26A 108.8 8_666 .
O15 C26 H26A 108.8 . .
O15 C26 H26B 108.8 8_666 .
O15 C26 H26B 108.8 . .
H26A C26 H26B 107.6 . .
C1 O1 Cu1 120.6(3) . 3_675
C1 O2 Cu2 124.4(3) . 3_675
C5 O3 Cu3 124.5(3) . .
C5 O4 Cu4 121.2(3) . .
C10 O5 Cu1 125.2(3) . .
C10 O6 Cu2 119.6(3) . .
C16 O7 Cu4 123.1(3) . 2_655
C16 O8 Cu3 120.8(3) . 2_655
C7 O9 C9 117.1(4) . .
C13 O10 C9 119.8(4) . .
C18 O11 Cu1 122.9(3) . .
C18 O12 Cu2 122.5(3) . .
C25 O13 Cu1 121.9(3) . 4_465
C25 O14 Cu2 123.4(3) . 4_465
C21 O15 C26 118.0(3) . .
C36 O17 Cu2 102.3(6) . .
C37 N4 C36 123.9(7) . .
C37 N4 C38 118.6(7) . .
C36 N4 C38 117.5(6) . .
O17 C36 N4 131.8(10) . .

loop_
_geom_bond_atom_site_label_1
_geom_bond_atom_site_label_2
_geom_bond_distance
_geom_bond_site_symmetry_2
Cu1 O11 1.944(3) .
Cu1 O5 1.946(3) .
Cu1 O13 1.954(3) 2_665
Cu1 O1 1.968(3) 3_675
Cu1 O16 2.111(3) .
Cu1 Cu2 2.6454(7) .
Cu2 O2 1.947(3) 3_675
Cu2 O14 1.952(3) 2_665
Cu2 O12 1.956(3) .
Cu2 O6 1.957(3) .
Cu2 O17 2.145(4) .
Cu3 O3 1.946(3) .
Cu3 O3 1.946(3) 11_557
Cu3 O8 1.961(3) 4_565
Cu3 O8 1.961(3) 10_567
Cu3 O21 2.139(6) .
Cu3 Cu4 2.6371(9) .
Cu4 O4 1.941(3) .
Cu4 O4 1.941(3) 11_557
Cu4 O7 1.975(3) 10_567
Cu4 O7 1.975(3) 4_565
Cu4 O20 2.118(5) .
C1 O1 1.243(5) .
C1 O2 1.258(5) .
C1 C2 1.492(6) .
C2 C3 1.370(6) .
C2 C8 1.403(6) .
C3 C4 1.388(6) .
C3 H3 0.9300 .
C4 C6 1.376(6) .
C4 C5 1.499(6) .
C5 O4 1.254(5) .
C5 O3 1.256(5) .
C6 C7 1.398(6) .
C6 H6 0.9300 .
C7 O9 1.367(5) .
C7 C8 1.377(6) .
C8 H8 0.9300 .
C9 O10 1.375(5) .
C9 O9 1.427(6) .
C9 H9A 0.9700 .
C9 H9B 0.9700 .
C10 O5 1.253(5) .
C10 O6 1.255(5) .
C10 C11 1.507(5) .
C11 C17 1.370(6) .
C11 C12 1.384(6) .
C12 C13 1.367(6) .
C12 H12 0.9300 .
C13 O10 1.366(5) .
C13 C14 1.395(6) .
C14 C15 1.394(6) .
C14 H14 0.9300 .
C15 C17 1.380(6) .
C15 C16 1.513(6) .
C16 O8 1.235(5) .
C16 O7 1.242(5) .
C17 H17 0.9300 .
C18 O12 1.249(5) .
C18 O11 1.253(5) .
C18 C19 1.499(6) .
C19 C24 1.382(6) .
C19 C20 1.382(6) .
C20 C21 1.371(6) .
C20 H20 0.9300 .
C21 O15 1.368(5) .
C21 C22 1.382(6) .
C22 C23 1.388(6) .
C22 H22 0.9300 .
C24 C23 1.373(6) .
C24 H24 0.9300 .
C23 C25 1.496(6) .
C25 O14 1.248(5) .
C25 O13 1.260(5) .
C26 O15 1.422(5) 8_666
C26 O15 1.423(5) .
C26 H26A 0.9700 .
C26 H26B 0.9700 .
O1 Cu1 1.968(3) 3_675
O2 Cu2 1.947(3) 3_675
O7 Cu4 1.975(3) 2_655
O8 Cu3 1.961(3) 2_655
O13 Cu1 1.954(3) 4_465
O14 Cu2 1.952(3) 4_465
O17 C36 1.312(8) .
N4 C37 1.414(9) .
N4 C36 1.446(9) .
N4 C38 1.495(9) .

loop_
_geom_torsion_atom_site_label_1
_geom_torsion_atom_site_label_2
_geom_torsion_atom_site_label_3
_geom_torsion_atom_site_label_4
_geom_torsion
_geom_torsion_site_symmetry_1
_geom_torsion_site_symmetry_4
O11 Cu1 Cu2 O2 -174.29(13) . 3_675
O5 Cu1 Cu2 O2 97.22(13) . 3_675
O13 Cu1 Cu2 O2 -83.06(13) 2_665 3_675
O1 Cu1 Cu2 O2 6.07(13) 3_675 3_675
O16 Cu1 Cu2 O2 98(6) . 3_675
O11 Cu1 Cu2 O14 -84.93(13) . 2_665
O5 Cu1 Cu2 O14 -173.43(13) . 2_665
O13 Cu1 Cu2 O14 6.30(13) 2_665 2_665
O1 Cu1 Cu2 O14 95.43(13) 3_675 2_665
O16 Cu1 Cu2 O14 -172(32) . 2_665
O11 Cu1 Cu2 O12 6.37(13) . .
O5 Cu1 Cu2 O12 -82.12(13) . .
O13 Cu1 Cu2 O12 97.60(13) 2_665 .
O1 Cu1 Cu2 O12 -173.27(13) 3_675 .
O16 Cu1 Cu2 O12 -81(6) . .
O11 Cu1 Cu2 O6 94.76(13) . .
O5 Cu1 Cu2 O6 6.26(13) . .
O13 Cu1 Cu2 O6 -174.01(13) 2_665 .
O1 Cu1 Cu2 O6 -84.88(13) 3_675 .
O16 Cu1 Cu2 O6 7(6) . .
O11 Cu1 Cu2 O17 -129.3(12) . .
O5 Cu1 Cu2 O17 142.2(12) . .
O13 Cu1 Cu2 O17 -38.1(12) 2_665 .
O1 Cu1 Cu2 O17 51.0(12) 3_675 .
O16 Cu1 Cu2 O17 143(6) . .
O3 Cu3 Cu4 O4 -1.50(13) . .
O3 Cu3 Cu4 O4 89.22(14) 11_557 .
O8 Cu3 Cu4 O4 -90.28(13) 4_565 .
O8 Cu3 Cu4 O4 177.99(13) 10_567 .
O21 Cu3 Cu4 O4 43.86(9) . .
O3 Cu3 Cu4 O4 -89.22(14) . 11_557
O3 Cu3 Cu4 O4 1.50(13) 11_557 11_557
O8 Cu3 Cu4 O4 -177.99(13) 4_565 11_557
O8 Cu3 Cu4 O4 90.28(13) 10_567 11_557
O21 Cu3 Cu4 O4 -43.86(9) . 11_557
O3 Cu3 Cu4 O7 -177.99(14) . 10_567
O3 Cu3 Cu4 O7 -87.27(14) 11_557 10_567
O8 Cu3 Cu4 O7 93.23(14) 4_565 10_567
O8 Cu3 Cu4 O7 1.50(13) 10_567 10_567
O21 Cu3 Cu4 O7 -132.63(9) . 10_567
O3 Cu3 Cu4 O7 87.27(14) . 4_565
O3 Cu3 Cu4 O7 177.99(14) 11_557 4_565
O8 Cu3 Cu4 O7 -1.50(13) 4_565 4_565
O8 Cu3 Cu4 O7 -93.23(14) 10_567 4_565
O21 Cu3 Cu4 O7 132.63(9) . 4_565
O3 Cu3 Cu4 O20 134.64(10) . .
O3 Cu3 Cu4 O20 -134.64(10) 11_557 .
O8 Cu3 Cu4 O20 45.87(10) 4_565 .
O8 Cu3 Cu4 O20 -45.87(10) 10_567 .
O21 Cu3 Cu4 O20 180.0 . .
O1 C1 C2 C3 174.3(4) . .
O2 C1 C2 C3 -4.8(6) . .
O1 C1 C2 C8 -6.0(6) . .
O2 C1 C2 C8 175.0(4) . .
C8 C2 C3 C4 3.0(7) . .
C1 C2 C3 C4 -177.3(4) . .
C2 C3 C4 C6 -4.0(7) . .
C2 C3 C4 C5 174.4(4) . .
C6 C4 C5 O4 9.2(7) . .
C3 C4 C5 O4 -169.2(4) . .
C6 C4 C5 O3 -170.0(4) . .
C3 C4 C5 O3 11.6(6) . .
C3 C4 C6 C7 1.4(7) . .
C5 C4 C6 C7 -176.9(4) . .
C4 C6 C7 O9 -177.6(4) . .
C4 C6 C7 C8 2.2(7) . .
O9 C7 C8 C2 176.6(4) . .
C6 C7 C8 C2 -3.2(7) . .
C3 C2 C8 C7 0.6(7) . .
C1 C2 C8 C7 -179.2(4) . .
O5 C10 C11 C17 -179.1(4) . .
O6 C10 C11 C17 1.4(6) . .
O5 C10 C11 C12 -2.9(6) . .
O6 C10 C11 C12 177.7(4) . .
C17 C11 C12 C13 1.2(6) . .
C10 C11 C12 C13 -175.1(4) . .
C11 C12 C13 O10 179.6(4) . .
C11 C12 C13 C14 -1.7(6) . .
O10 C13 C14 C15 -179.9(4) . .
C12 C13 C14 C15 1.6(6) . .
C13 C14 C15 C17 -0.9(6) . .
C13 C14 C15 C16 176.9(4) . .
C17 C15 C16 O8 5.8(6) . .
C14 C15 C16 O8 -172.1(4) . .
C17 C15 C16 O7 -175.0(4) . .
C14 C15 C16 O7 7.2(6) . .
C12 C11 C17 C15 -0.5(6) . .
C10 C11 C17 C15 175.7(4) . .
C14 C15 C17 C11 0.4(6) . .
C16 C15 C17 C11 -177.4(4) . .
O12 C18 C19 C24 1.9(6) . .
O11 C18 C19 C24 -178.9(4) . .
O12 C18 C19 C20 -174.7(4) . .
O11 C18 C19 C20 4.5(6) . .
C24 C19 C20 C21 -1.1(6) . .
C18 C19 C20 C21 175.6(4) . .
C19 C20 C21 O15 -178.8(4) . .
C19 C20 C21 C22 -0.1(7) . .
O15 C21 C22 C23 179.2(4) . .
C20 C21 C22 C23 0.6(7) . .
C20 C19 C24 C23 1.7(7) . .
C18 C19 C24 C23 -175.0(4) . .
C19 C24 C23 C22 -1.1(7) . .
C19 C24 C23 C25 178.5(4) . .
C21 C22 C23 C24 0.0(7) . .
C21 C22 C23 C25 -179.7(4) . .
C24 C23 C25 O14 4.3(6) . .
C22 C23 C25 O14 -176.0(4) . .
C24 C23 C25 O13 -175.4(4) . .
C22 C23 C25 O13 4.3(6) . .
O2 C1 O1 Cu1 6.0(6) . 3_675
C2 C1 O1 Cu1 -173.0(3) . 3_675
O1 C1 O2 Cu2 2.5(6) . 3_675
C2 C1 O2 Cu2 -178.6(3) . 3_675
O4 C5 O3 Cu3 0.8(7) . .
C4 C5 O3 Cu3 179.9(3) . .
O3 Cu3 O3 C5 -81.5(4) 11_557 .
O8 Cu3 O3 C5 86.4(4) 4_565 .
O8 Cu3 O3 C5 -1.4(9) 10_567 .
O21 Cu3 O3 C5 -177.8(4) . .
Cu4 Cu3 O3 C5 1.0(4) . .
O3 C5 O4 Cu4 -2.8(6) . .
C4 C5 O4 Cu4 178.0(3) . .
O4 Cu4 O4 C5 88.4(3) 11_557 .
O7 Cu4 O4 C5 19.3(8) 10_567 .
O7 Cu4 O4 C5 -80.2(3) 4_565 .
O20 Cu4 O4 C5 -173.5(3) . .
Cu3 Cu4 O4 C5 2.6(3) . .
O6 C10 O5 Cu1 -6.3(6) . .
C11 C10 O5 Cu1 174.2(3) . .
O11 Cu1 O5 C10 -86.4(3) . .
O13 Cu1 O5 C10 -3.8(7) 2_665 .
O1 Cu1 O5 C10 82.3(3) 3_675 .
O16 Cu1 O5 C10 177.4(3) . .
Cu2 Cu1 O5 C10 -2.6(3) . .
O5 C10 O6 Cu2 14.5(6) . .
C11 C10 O6 Cu2 -166.0(3) . .
O2 Cu2 O6 C10 -94.5(3) 3_675 .
O14 Cu2 O6 C10 -10.3(9) 2_665 .
O12 Cu2 O6 C10 72.1(3) . .
O17 Cu2 O6 C10 172.6(3) . .
Cu1 Cu2 O6 C10 -12.0(3) . .
O8 C16 O7 Cu4 8.8(6) . 2_655
C15 C16 O7 Cu4 -170.3(3) . 2_655
O7 C16 O8 Cu3 -10.7(6) . 2_655
C15 C16 O8 Cu3 168.4(3) . 2_655
C8 C7 O9 C9 13.6(7) . .
C6 C7 O9 C9 -166.6(4) . .
O10 C9 O9 C7 -67.0(5) . .
C12 C13 O10 C9 -156.6(4) . .
C14 C13 O10 C9 24.8(6) . .
O9 C9 O10 C13 -72.4(5) . .
O12 C18 O11 Cu1 14.4(6) . .
C19 C18 O11 Cu1 -164.7(3) . .
O5 Cu1 O11 C18 70.0(3) . .
O13 Cu1 O11 C18 -96.4(3) 2_665 .
O1 Cu1 O11 C18 -10.3(8) 3_675 .
O16 Cu1 O11 C18 166.7(3) . .
Cu2 Cu1 O11 C18 -12.1(3) . .
O11 C18 O12 Cu2 -5.3(6) . .
C19 C18 O12 Cu2 173.7(3) . .
O2 Cu2 O12 C18 -5.9(8) 3_675 .
O14 Cu2 O12 C18 80.1(3) 2_665 .
O6 Cu2 O12 C18 -89.0(3) . .
O17 Cu2 O12 C18 172.3(4) . .
Cu1 Cu2 O12 C18 -3.1(3) . .
O14 C25 O13 Cu1 0.8(7) . 4_465
C23 C25 O13 Cu1 -179.6(3) . 4_465
O13 C25 O14 Cu2 8.1(7) . 4_465
C23 C25 O14 Cu2 -171.6(3) . 4_465
C20 C21 O15 C26 171.6(4) . .
C22 C21 O15 C26 -7.1(6) . .
O15 C26 O15 C21 67.0(3) 8_666 .
O2 Cu2 O17 C36 44.5(10) 3_675 .
O14 Cu2 O17 C36 -44.1(10) 2_665 .
O12 Cu2 O17 C36 -135.1(10) . .
O6 Cu2 O17 C36 135.3(10) . .
Cu1 Cu2 O17 C36 -0.1(18) . .
Cu2 O17 C36 N4 177.5(15) . .
C37 N4 C36 O17 -166.8(19) . .
C38 N4 C36 O17 13.2(19) . .
